data_7134698
loop_
_publ_author_name
'Sosnin, Daniil'
'Aprahamian, Ivan'

_publ_section_title
;
 Alkyne hydrazones for Raman scattering spectroscopy
;
_journal_issue 55
_journal_name_full 'Chemical Communications'
_journal_page_first 10119
_journal_page_last 10121
_journal_paper_doi 10.1039/D5CC02471D
_journal_volume 61
_journal_year 2025
_chemical_formula_moiety 'C15 H19 N3 O4 Si'
_chemical_formula_sum 'C15 H19 N3 O4 Si'
_chemical_formula_weight 333.42
_space_group_crystal_system monoclinic
_space_group_IT_number 14
_space_group_name_Hall '-P 2ybc'
_space_group_name_H-M_alt 'P 1 21/c 1'
_atom_sites_solution_hydrogens mixed
_atom_sites_solution_primary dual
_audit_creation_date 2023-07-19
_audit_creation_method
;
Olex2 1.5
(compiled 2023.03.06 svn.rbb2c1857 for OlexSys, GUI svn.r6748)
;
_audit_update_record
;
2024-02-05 deposited with the CCDC.	2025-06-05 downloaded from the CCDC.
;
_cell_angle_alpha 90
_cell_angle_beta 93.6480(10)
_cell_angle_gamma 90
_cell_formula_units_Z 4
_cell_length_a 15.28950(10)
_cell_length_b 10.21410(10)
_cell_length_c 10.83540(10)
_cell_measurement_reflns_used 11410
_cell_measurement_temperature 100.01(10)
_cell_measurement_theta_max 80.1140
_cell_measurement_theta_min 2.8870
_cell_volume 1688.72(3)
_computing_cell_refinement 'CrysAlisPro 1.171.42.93a (Rigaku OD, 2023)'
_computing_data_collection 'CrysAlisPro 1.171.42.93a (Rigaku OD, 2023)'
_computing_data_reduction 'CrysAlisPro 1.171.42.93a (Rigaku OD, 2023)'
_computing_molecular_graphics
;
O. V. Dolomanov, L. J. Bourhis, R. J. Gildea, J. A. K. Howard and H. Puschmann,
OLEX2: a complete structure solution, refinement and analysis program.
J. Appl. Cryst. (2009). 42, 339-341.
;
_computing_publication_material
;
O. V. Dolomanov, L. J. Bourhis, R. J. Gildea, J. A. K. Howard and H. Puschmann,
OLEX2: a complete structure solution, refinement and analysis program.
J. Appl. Cryst. (2009). 42, 339-341.
;
_computing_structure_refinement 'SHELXL 2018/3 (Sheldrick, 2015)'
_computing_structure_solution 'SHELXT  (Sheldrick, 2015)'
_diffrn_ambient_environment N~2~
_diffrn_ambient_temperature 100.01(10)
_diffrn_detector 'Hybrid Pixel Array Detector'
_diffrn_detector_area_resol_mean 10.0000
_diffrn_detector_type HyPix
_diffrn_measured_fraction_theta_full 1.000
_diffrn_measured_fraction_theta_max 0.985
_diffrn_measurement_details
;
List of Runs (angles in degrees, time in seconds):

  # Type    Start    End  Width  t~exp~   \w     \q     \k     \f   Frames
#--------------------------------------------------------------------------
  1  \w    -53.00 -20.00   0.50    0.14    --  -91.75  45.00  90.00   66
  2  \w    -53.00 -20.00   0.50    0.14    --  -91.75  45.00  60.00   66
  3  \w    -53.00 -20.00   0.50    0.14    --  -91.75  45.00 -30.00   66
  4  \w    -39.00  28.00   0.50    0.05    --  -47.10  19.00 -90.00  134
  5  \w     97.00 178.00   0.50    0.14    --  113.25 125.00 -30.00  162
  6  \w    109.00 169.00   0.50    0.14    --  113.25 101.00 143.00  120
  7  \w    110.00 178.00   0.50    0.14    --  113.25  77.00 120.00  136
  8  \w    101.00 178.00   0.50    0.14    --  113.25  30.00  60.00  154
  9  \w     97.00 178.00   0.50    0.14    --  113.25 125.00-150.00  162
 10  \w    101.00 178.00   0.50    0.14    --  113.25  45.00-120.00  154
 11  \w     42.00  69.00   0.50    0.14    --  113.25 -61.00-120.00   54
 12  \w     42.00  69.00   0.50    0.14    --  113.25 -61.00 -60.00   54
 13  \w     42.00  94.00   0.50    0.14    --  113.25 -77.00  30.00  104
 14  \w     42.00  94.00   0.50    0.14    --  113.25 -77.00  60.00  104
 15  \w     42.00  94.00   0.50    0.14    --  113.25 -77.00 150.00  104
 16  \w     42.00  69.00   0.50    0.14    --  113.25 -61.00 150.00   54
 17  \w     42.00  69.00   0.50    0.14    --  113.25 -61.00  60.00   54
 18  \w     42.00  69.00   0.50    0.14    --  113.25 -61.00  30.00   54
 19  \w     42.00  69.00   0.50    0.14    --  113.25 -61.00-180.00   54
 20  \w     42.00  69.00   0.50    0.14    --  113.25 -61.00-150.00   54
 21  \w     42.00  69.00   0.50    0.14    --  113.25 -61.00 -90.00   54
 22  \w      6.00  81.00   0.50    0.05    --   47.10-101.00  39.00  150
 23  \w     44.00 108.00   0.50    0.14    --  113.25-125.00 150.00  128
 24  \w     43.00 104.00   0.50    0.14    --  113.25-101.00  39.00  122
 25  \w     44.00 108.00   0.50    0.14    --  113.25-125.00 -90.00  128
 26  \w     44.00 108.00   0.50    0.14    --  113.25-125.00-180.00  128
 27  \w    -78.00  16.00   0.50    0.05    --  -47.10 101.00 143.00  188
 28  \w    -78.00 -21.00   0.50    0.14    --  -91.75 101.00 143.00  114
 29  \w   -120.00 -35.00   0.50    0.05    --  -47.10 -37.00 -60.00  170
 30  \w   -162.00 -87.00   0.50    0.14    --  -91.75-101.00  39.00  150
;
_diffrn_measurement_device 'four-circle diffractometer'
_diffrn_measurement_device_type 'XtaLAB Synergy, Dualflex, HyPix'
_diffrn_measurement_method '\w scans'
_diffrn_orient_matrix_type 'CrysAlisPro convention (1999,Acta A55,543-557)'
_diffrn_orient_matrix_UB_11 0.1008194000
_diffrn_orient_matrix_UB_12 -0.0046775000
_diffrn_orient_matrix_UB_13 0.0148861000
_diffrn_orient_matrix_UB_21 0.0015703000
_diffrn_orient_matrix_UB_22 0.1437516000
_diffrn_orient_matrix_UB_23 0.0432978000
_diffrn_orient_matrix_UB_31 -0.0049348000
_diffrn_orient_matrix_UB_32 -0.0452923000
_diffrn_orient_matrix_UB_33 0.1349544000
_diffrn_radiation_monochromator mirror
_diffrn_radiation_probe x-ray
_diffrn_radiation_type 'Cu K\a'
_diffrn_radiation_wavelength 1.54184
_diffrn_reflns_av_R_equivalents 0.0379
_diffrn_reflns_av_unetI/netI 0.0288
_diffrn_reflns_Laue_measured_fraction_full 1.000
_diffrn_reflns_Laue_measured_fraction_max 0.985
_diffrn_reflns_limit_h_max 19
_diffrn_reflns_limit_h_min -18
_diffrn_reflns_limit_k_max 12
_diffrn_reflns_limit_k_min -12
_diffrn_reflns_limit_l_max 13
_diffrn_reflns_limit_l_min -9
_diffrn_reflns_number 18441
_diffrn_reflns_point_group_measured_fraction_full 1.000
_diffrn_reflns_point_group_measured_fraction_max 0.985
_diffrn_reflns_theta_full 67.684
_diffrn_reflns_theta_max 80.360
_diffrn_reflns_theta_min 2.896
_diffrn_source 'micro-focus sealed X-ray tube'
_diffrn_source_current 1
_diffrn_source_type 'PhotonJet (Cu) X-ray Source'
_diffrn_source_voltage 50
_exptl_absorpt_coefficient_mu 1.437
_exptl_absorpt_correction_T_max 1.000
_exptl_absorpt_correction_T_min 0.386
_exptl_absorpt_correction_type gaussian
_exptl_absorpt_process_details
;
CrysAlisPro 1.171.42.93a (Rigaku Oxford Diffraction, 2023)
Numerical absorption correction based on gaussian integration over
a multifaceted crystal model
Empirical absorption correction using spherical harmonics,
implemented in SCALE3 ABSPACK scaling algorithm.
;
_exptl_crystal_colour yellow
_exptl_crystal_colour_primary yellow
_exptl_crystal_density_diffrn 1.311
_exptl_crystal_description plate
_exptl_crystal_F_000 704
_exptl_crystal_recrystallization_method 'used as received'
_exptl_crystal_size_max 0.399
_exptl_crystal_size_mid 0.181
_exptl_crystal_size_min 0.075
_refine_diff_density_max 0.346
_refine_diff_density_min -0.312
_refine_diff_density_rms 0.051
_refine_ls_extinction_method none
_refine_ls_goodness_of_fit_ref 1.056
_refine_ls_hydrogen_treatment mixed
_refine_ls_matrix_type full
_refine_ls_number_parameters 216
_refine_ls_number_reflns 3639
_refine_ls_number_restraints 0
_refine_ls_restrained_S_all 1.056
_refine_ls_R_factor_all 0.0376
_refine_ls_R_factor_gt 0.0355
_refine_ls_shift/su_max 0.001
_refine_ls_shift/su_mean 0.000
_refine_ls_structure_factor_coef Fsqd
_refine_ls_weighting_details 'w=1/[\s^2^(Fo^2^)+(0.0555P)^2^+0.5205P] where P=(Fo^2^+2Fc^2^)/3'
_refine_ls_weighting_scheme calc
_refine_ls_wR_factor_gt 0.0958
_refine_ls_wR_factor_ref 0.0980
_reflns_Friedel_coverage 0.000
_reflns_number_gt 3374
_reflns_number_total 3639
_reflns_threshold_expression 'I > 2\s(I)'
_cod_data_source_file d5cc02471d2.cif
_cod_data_source_block ia723c
_cod_depositor_comments 'Adding full bibliography for 7134694--7134699.cif.'
_cod_database_code 7134698
_shelx_shelxl_version_number 2018/3
_chemical_oxdiff_formula C15H19N3O4Si
_chemical_oxdiff_usercomment 'DS-Si alk no-1'
_shelx_space_group_comment
;
The symmetry employed for this shelxl refinement is uniquely defined
by the following loop, which should always be used as a source of
symmetry information in preference to the above space-group names.
They are only intended as comments.
;
_shelx_estimated_absorpt_t_max 0.900
_shelx_estimated_absorpt_t_min 0.598
_olex2_refinement_description
;
1. Fixed Uiso
 At 1.2 times of:
  All C(H) groups, All C(H,H) groups
 At 1.5 times of:
  All C(H,H,H) groups
2.a Secondary CH2 refined with riding coordinates:
 C7(H7A,H7B)
2.b Aromatic/amide H refined with riding coordinates:
 C10(H10), C11(H11), C13(H13), C14(H14)
2.c Idealised Me refined as rotating group:
 C4(H4A,H4B,H4C), C5(H5A,H5B,H5C), C6(H6A,H6B,H6C), C8(H8A,H8B,H8C)
;
_olex2_diffrn_ambient_temperature_device 'Oxford Cryosystems'
_olex2_exptl_crystal_mounting_method 'The crystal was mounted on a nylon loop with paratone oil'
_olex2_submission_original_sample_id 'DS-Si  alk no-1'
_olex2_submission_special_instructions 'No special instructions were received'
_oxdiff_exptl_absorpt_empirical_details
;
Empirical correction (ABSPACK) includes:
- Absorption correction using spherical harmonics
- Frame scaling
- Detector area scaling
;
_oxdiff_exptl_absorpt_empirical_full_max 1.829
_oxdiff_exptl_absorpt_empirical_full_min 0.737

loop_
_space_group_symop_operation_xyz
'x, y, z'
'-x, y+1/2, -z+1/2'
'-x, -y, -z'
'x, -y-1/2, z-1/2'

loop_
_atom_site_label
_atom_site_type_symbol
_atom_site_fract_x
_atom_site_fract_y
_atom_site_fract_z
_atom_site_U_iso_or_equiv
_atom_site_adp_type
_atom_site_occupancy
_atom_site_site_symmetry_order
_atom_site_calc_flag
_atom_site_refinement_flags_posn
_atom_site_refinement_flags_adp
_atom_site_refinement_flags_occupancy
_atom_site_disorder_assembly
_atom_site_disorder_group
Si1 Si 0.10239(2) 0.34615(3) 0.69018(3) 0.01908(11) Uani 1 1 d . . . . .
O1 O 0.23996(6) 0.65962(8) 0.36395(8) 0.01997(19) Uani 1 1 d . . . . .
O2 O 0.36484(6) 0.59316(9) 0.28251(7) 0.02138(19) Uani 1 1 d . . . . .
O3 O 0.71638(6) -0.04531(10) 0.52024(9) 0.0279(2) Uani 1 1 d . . . . .
O4 O 0.65542(6) -0.13514(9) 0.67394(8) 0.0242(2) Uani 1 1 d . . . . .
N1 N 0.39415(7) 0.32928(10) 0.56259(9) 0.0175(2) Uani 1 1 d . . . . .
H1 H 0.3524(11) 0.3246(15) 0.6130(14) 0.019(4) Uiso 1 1 d . . . . .
N2 N 0.38750(6) 0.41740(10) 0.47205(8) 0.0169(2) Uani 1 1 d . . . . .
N3 N 0.65963(6) -0.04745(10) 0.59578(9) 0.0186(2) Uani 1 1 d . . . . .
C1 C 0.31555(7) 0.48619(11) 0.46141(10) 0.0167(2) Uani 1 1 d . . . . .
C2 C 0.24364(8) 0.46405(11) 0.53695(10) 0.0183(2) Uani 1 1 d . . . . .
C3 C 0.18788(8) 0.42616(12) 0.60244(11) 0.0205(2) Uani 1 1 d . . . . .
C4 C 0.07631(9) 0.45176(15) 0.82290(12) 0.0290(3) Uani 1 1 d . . . . .
H4A H 0.128707 0.461768 0.879054 0.043 Uiso 1 1 calc R U . . .
H4B H 0.029472 0.411142 0.867319 0.043 Uiso 1 1 calc R U . . .
H4C H 0.057018 0.537966 0.792226 0.043 Uiso 1 1 calc R U . . .
C5 C 0.14859(10) 0.18555(14) 0.74242(14) 0.0318(3) Uani 1 1 d . . . . .
H5A H 0.163786 0.134303 0.670380 0.048 Uiso 1 1 calc R U . . .
H5B H 0.105015 0.137789 0.787388 0.048 Uiso 1 1 calc R U . . .
H5C H 0.201294 0.199924 0.797026 0.048 Uiso 1 1 calc R U . . .
C6 C 0.00363(9) 0.32523(15) 0.58184(12) 0.0285(3) Uani 1 1 d . . . . .
H6A H -0.023397 0.410815 0.564463 0.043 Uiso 1 1 calc R U . . .
H6B H -0.038529 0.267834 0.619614 0.043 Uiso 1 1 calc R U . . .
H6C H 0.020923 0.286063 0.504498 0.043 Uiso 1 1 calc R U . . .
C7 C 0.22730(8) 0.75678(12) 0.26564(11) 0.0218(2) Uani 1 1 d . . . . .
H7A H 0.285022 0.786720 0.240096 0.026 Uiso 1 1 calc R U . . .
H7B H 0.195887 0.833568 0.296744 0.026 Uiso 1 1 calc R U . . .
C8 C 0.17529(8) 0.69916(14) 0.15587(12) 0.0255(3) Uani 1 1 d . . . . .
H8A H 0.166733 0.765769 0.091133 0.038 Uiso 1 1 calc R U . . .
H8B H 0.118137 0.669697 0.181263 0.038 Uiso 1 1 calc R U . . .
H8C H 0.207188 0.624549 0.123862 0.038 Uiso 1 1 calc R U . . .
C9 C 0.46404(7) 0.24221(11) 0.57258(10) 0.0164(2) Uani 1 1 d . . . . .
C10 C 0.46462(8) 0.14847(11) 0.66732(10) 0.0178(2) Uani 1 1 d . . . . .
H10 H 0.420371 0.149842 0.725013 0.021 Uiso 1 1 calc R U . . .
C11 C 0.52946(8) 0.05428(11) 0.67676(10) 0.0176(2) Uani 1 1 d . . . . .
H11 H 0.530116 -0.010076 0.740114 0.021 Uiso 1 1 calc R U . . .
C12 C 0.59381(7) 0.05553(11) 0.59157(10) 0.0166(2) Uani 1 1 d . . . . .
C13 C 0.59499(8) 0.14923(11) 0.49808(10) 0.0177(2) Uani 1 1 d . . . . .
H13 H 0.640072 0.148564 0.441663 0.021 Uiso 1 1 calc R U . . .
C14 C 0.52988(7) 0.24295(12) 0.48850(10) 0.0174(2) Uani 1 1 d . . . . .
H14 H 0.529744 0.307477 0.425345 0.021 Uiso 1 1 calc R U . . .
C15 C 0.31128(7) 0.58409(11) 0.35870(10) 0.0171(2) Uani 1 1 d . . . . .

loop_
_atom_site_aniso_label
_atom_site_aniso_U_11
_atom_site_aniso_U_22
_atom_site_aniso_U_33
_atom_site_aniso_U_23
_atom_site_aniso_U_13
_atom_site_aniso_U_12
Si1 0.01797(18) 0.01897(18) 0.02045(17) 0.00190(11) 0.00244(12) -0.00207(11)
O1 0.0195(4) 0.0202(4) 0.0204(4) 0.0037(3) 0.0028(3) 0.0053(3)
O2 0.0222(4) 0.0234(4) 0.0190(4) 0.0029(3) 0.0052(3) 0.0038(3)
O3 0.0214(4) 0.0309(5) 0.0324(5) 0.0051(4) 0.0090(4) 0.0066(4)
O4 0.0292(5) 0.0231(5) 0.0203(4) 0.0049(3) 0.0002(3) 0.0059(4)
N1 0.0192(5) 0.0176(5) 0.0159(4) 0.0021(3) 0.0035(4) 0.0019(4)
N2 0.0194(5) 0.0159(5) 0.0152(4) 0.0001(3) -0.0001(3) -0.0001(4)
N3 0.0176(5) 0.0195(5) 0.0184(4) -0.0011(4) -0.0023(4) 0.0006(4)
C1 0.0175(5) 0.0167(5) 0.0159(5) -0.0010(4) 0.0009(4) -0.0001(4)
C2 0.0189(5) 0.0166(5) 0.0192(5) -0.0002(4) -0.0008(4) 0.0023(4)
C3 0.0203(6) 0.0191(6) 0.0221(5) 0.0012(4) 0.0012(4) 0.0017(4)
C4 0.0246(6) 0.0343(7) 0.0289(6) -0.0063(5) 0.0077(5) -0.0071(5)
C5 0.0316(7) 0.0232(6) 0.0401(7) 0.0089(6) -0.0004(6) -0.0017(5)
C6 0.0240(6) 0.0341(7) 0.0270(6) 0.0020(5) -0.0012(5) -0.0063(5)
C7 0.0236(6) 0.0178(6) 0.0239(6) 0.0045(4) 0.0003(5) 0.0039(4)
C8 0.0228(6) 0.0276(7) 0.0256(6) 0.0053(5) -0.0018(5) -0.0020(5)
C9 0.0175(5) 0.0158(5) 0.0156(5) -0.0019(4) -0.0013(4) -0.0008(4)
C10 0.0188(5) 0.0188(6) 0.0158(5) -0.0002(4) 0.0021(4) -0.0013(4)
C11 0.0194(5) 0.0178(5) 0.0154(5) 0.0011(4) -0.0012(4) -0.0015(4)
C12 0.0156(5) 0.0166(5) 0.0170(5) -0.0023(4) -0.0025(4) 0.0004(4)
C13 0.0164(5) 0.0210(6) 0.0156(5) -0.0012(4) 0.0010(4) -0.0014(4)
C14 0.0190(5) 0.0178(5) 0.0153(5) 0.0009(4) 0.0001(4) -0.0010(4)
C15 0.0181(5) 0.0167(5) 0.0163(5) -0.0017(4) 0.0002(4) 0.0003(4)

loop_
_atom_type_symbol
_atom_type_description
_atom_type_scat_dispersion_real
_atom_type_scat_dispersion_imag
_atom_type_scat_source
C C 0.0181 0.0091 'International Tables Vol C Tables 4.2.6.8 and 6.1.1.4'
H H 0.0000 0.0000 'International Tables Vol C Tables 4.2.6.8 and 6.1.1.4'
N N 0.0311 0.0180 'International Tables Vol C Tables 4.2.6.8 and 6.1.1.4'
O O 0.0492 0.0322 'International Tables Vol C Tables 4.2.6.8 and 6.1.1.4'
Si Si 0.2541 0.3302 'International Tables Vol C Tables 4.2.6.8 and 6.1.1.4'

loop_
_exptl_crystal_face_index_h
_exptl_crystal_face_index_k
_exptl_crystal_face_index_l
_exptl_crystal_face_perp_dist
1 0 0 0.0553
-1 0 0 0.0200
0 -1 0 0.1027
0 1 0 0.0786
-1 0 7 0.1984
1 -3 -6 0.1561
-1 -6 2 0.0948
1 6 -2 0.1112

loop_
_geom_angle_atom_site_label_1
_geom_angle_atom_site_label_2
_geom_angle_atom_site_label_3
_geom_angle
_geom_angle_site_symmetry_1
_geom_angle_site_symmetry_3
_geom_angle_publ_flag
C3 Si1 C4 109.48(6) . . ?
C3 Si1 C5 106.16(6) . . ?
C3 Si1 C6 107.26(6) . . ?
C4 Si1 C6 110.37(7) . . ?
C5 Si1 C4 111.83(7) . . ?
C5 Si1 C6 111.54(7) . . ?
C15 O1 C7 115.53(9) . . ?
N2 N1 H1 118.5(10) . . ?
N2 N1 C9 120.85(10) . . ?
C9 N1 H1 120.6(10) . . ?
C1 N2 N1 117.00(10) . . ?
O3 N3 O4 122.54(10) . . ?
O3 N3 C12 118.82(10) . . ?
O4 N3 C12 118.63(10) . . ?
N2 C1 C2 122.63(10) . . ?
N2 C1 C15 115.01(10) . . ?
C2 C1 C15 122.23(10) . . ?
C3 C2 C1 169.99(12) . . ?
C2 C3 Si1 171.87(11) . . ?
Si1 C4 H4A 109.5 . . ?
Si1 C4 H4B 109.5 . . ?
Si1 C4 H4C 109.5 . . ?
H4A C4 H4B 109.5 . . ?
H4A C4 H4C 109.5 . . ?
H4B C4 H4C 109.5 . . ?
Si1 C5 H5A 109.5 . . ?
Si1 C5 H5B 109.5 . . ?
Si1 C5 H5C 109.5 . . ?
H5A C5 H5B 109.5 . . ?
H5A C5 H5C 109.5 . . ?
H5B C5 H5C 109.5 . . ?
Si1 C6 H6A 109.5 . . ?
Si1 C6 H6B 109.5 . . ?
Si1 C6 H6C 109.5 . . ?
H6A C6 H6B 109.5 . . ?
H6A C6 H6C 109.5 . . ?
H6B C6 H6C 109.5 . . ?
O1 C7 H7A 109.6 . . ?
O1 C7 H7B 109.6 . . ?
O1 C7 C8 110.43(10) . . ?
H7A C7 H7B 108.1 . . ?
C8 C7 H7A 109.6 . . ?
C8 C7 H7B 109.6 . . ?
C7 C8 H8A 109.5 . . ?
C7 C8 H8B 109.5 . . ?
C7 C8 H8C 109.5 . . ?
H8A C8 H8B 109.5 . . ?
H8A C8 H8C 109.5 . . ?
H8B C8 H8C 109.5 . . ?
N1 C9 C10 117.57(10) . . ?
N1 C9 C14 121.82(10) . . ?
C14 C9 C10 120.55(10) . . ?
C9 C10 H10 120.0 . . ?
C11 C10 C9 120.05(10) . . ?
C11 C10 H10 120.0 . . ?
C10 C11 H11 120.7 . . ?
C10 C11 C12 118.64(10) . . ?
C12 C11 H11 120.7 . . ?
C11 C12 N3 119.32(10) . . ?
C11 C12 C13 122.04(11) . . ?
C13 C12 N3 118.57(10) . . ?
C12 C13 H13 120.4 . . ?
C14 C13 C12 119.21(10) . . ?
C14 C13 H13 120.4 . . ?
C9 C14 H14 120.3 . . ?
C13 C14 C9 119.49(10) . . ?
C13 C14 H14 120.3 . . ?
O1 C15 C1 110.53(9) . . ?
O2 C15 O1 125.19(10) . . ?
O2 C15 C1 124.28(10) . . ?

loop_
_geom_bond_atom_site_label_1
_geom_bond_atom_site_label_2
_geom_bond_distance
_geom_bond_site_symmetry_2
_geom_bond_publ_flag
Si1 C3 1.8543(13) . ?
Si1 C4 1.8611(14) . ?
Si1 C5 1.8600(14) . ?
Si1 C6 1.8650(14) . ?
O1 C7 1.4597(14) . ?
O1 C15 1.3399(14) . ?
O2 C15 1.2028(14) . ?
O3 N3 1.2304(13) . ?
O4 N3 1.2372(13) . ?
N1 H1 0.868(16) . ?
N1 N2 1.3305(13) . ?
N1 C9 1.3892(15) . ?
N2 C1 1.3042(15) . ?
N3 C12 1.4544(15) . ?
C1 C2 1.4298(16) . ?
C1 C15 1.4946(15) . ?
C2 C3 1.2070(17) . ?
C4 H4A 0.9800 . ?
C4 H4B 0.9800 . ?
C4 H4C 0.9800 . ?
C5 H5A 0.9800 . ?
C5 H5B 0.9800 . ?
C5 H5C 0.9800 . ?
C6 H6A 0.9800 . ?
C6 H6B 0.9800 . ?
C6 H6C 0.9800 . ?
C7 H7A 0.9900 . ?
C7 H7B 0.9900 . ?
C7 C8 1.5077(17) . ?
C8 H8A 0.9800 . ?
C8 H8B 0.9800 . ?
C8 H8C 0.9800 . ?
C9 C10 1.4034(16) . ?
C9 C14 1.4000(15) . ?
C10 H10 0.9500 . ?
C10 C11 1.3805(16) . ?
C11 H11 0.9500 . ?
C11 C12 1.3914(16) . ?
C12 C13 1.3945(16) . ?
C13 H13 0.9500 . ?
C13 C14 1.3803(16) . ?
C14 H14 0.9500 . ?

loop_
_geom_hbond_atom_site_label_D
_geom_hbond_atom_site_label_H
_geom_hbond_atom_site_label_A
_geom_hbond_distance_DH
_geom_hbond_distance_HA
_geom_hbond_distance_DA
_geom_hbond_angle_DHA
_geom_hbond_site_symmetry_A
_geom_hbond_publ_flag
N1 H1 O4 0.868(16) 2.355(16) 3.0219(13) 133.8(13) 2_656 yes

loop_
_geom_torsion_atom_site_label_1
_geom_torsion_atom_site_label_2
_geom_torsion_atom_site_label_3
_geom_torsion_atom_site_label_4
_geom_torsion
_geom_torsion_site_symmetry_1
_geom_torsion_site_symmetry_2
_geom_torsion_site_symmetry_3
_geom_torsion_site_symmetry_4
_geom_torsion_publ_flag
O3 N3 C12 C11 -179.83(10) . . . . ?
O3 N3 C12 C13 3.13(15) . . . . ?
O4 N3 C12 C11 1.41(15) . . . . ?
O4 N3 C12 C13 -175.63(10) . . . . ?
N1 N2 C1 C2 -4.09(16) . . . . ?
N1 N2 C1 C15 179.82(9) . . . . ?
N1 C9 C10 C11 175.89(10) . . . . ?
N1 C9 C14 C13 -176.06(10) . . . . ?
N2 N1 C9 C10 -177.35(10) . . . . ?
N2 N1 C9 C14 -0.18(16) . . . . ?
N2 C1 C2 C3 -25.3(8) . . . . ?
N2 C1 C15 O1 -172.97(10) . . . . ?
N2 C1 C15 O2 6.91(17) . . . . ?
N3 C12 C13 C14 176.20(10) . . . . ?
C2 C1 C15 O1 10.92(15) . . . . ?
C2 C1 C15 O2 -169.20(11) . . . . ?
C7 O1 C15 O2 1.90(16) . . . . ?
C7 O1 C15 C1 -178.22(9) . . . . ?
C9 N1 N2 C1 173.03(10) . . . . ?
C9 C10 C11 C12 0.57(17) . . . . ?
C10 C9 C14 C13 1.03(17) . . . . ?
C10 C11 C12 N3 -176.47(10) . . . . ?
C10 C11 C12 C13 0.46(17) . . . . ?
C11 C12 C13 C14 -0.75(17) . . . . ?
C12 C13 C14 C9 -0.01(17) . . . . ?
C14 C9 C10 C11 -1.33(17) . . . . ?
C15 O1 C7 C8 88.72(12) . . . . ?
C15 C1 C2 C3 150.5(7) . . . . ?

loop_
_exptl_oxdiff_crystal_face_indexfrac_h
_exptl_oxdiff_crystal_face_indexfrac_k
_exptl_oxdiff_crystal_face_indexfrac_l
_exptl_oxdiff_crystal_face_x
_exptl_oxdiff_crystal_face_y
_exptl_oxdiff_crystal_face_z
1.0000 0.0000 -0.0000 0.1008 0.0016 -0.0049
-1.0000 -0.0000 0.0000 -0.1008 -0.0016 0.0049
0.0000 -1.0000 0.0000 0.0047 -0.1438 0.0453
-0.0000 1.0000 -0.0000 -0.0047 0.1438 -0.0453
-1.2655 0.1242 7.0145 -0.0238 0.3196 0.9473
1.3271 -2.5571 -6.4592 0.0496 -0.6452 -0.7624
-0.7963 -6.3843 1.8655 -0.0227 -0.8382 0.5448
0.8241 6.3169 -2.1083 0.0222 0.8181 -0.5747
